data_4021013
loop_
_publ_author_name
'Takuya Koizumi'
'Eiko Mochizuki'
'Ken Kokubo'
'Takumi Oshima'

_publ_section_title
;
 Mechanism of Novel Consecutive Rearrangements
 of Cyclobutene-Fused Diphenylhomobenzoquinones
 Catalyzed by Lewis Acids
;
_journal_name_full 'Journal of Organic Chemistry'
_journal_page_first 4577
_journal_page_last 4585
_journal_paper_doi 10.1021/jo035830k
_journal_volume 69
_journal_year 2004
_chemical_formula_moiety 'C30 H26 O2'
_chemical_formula_sum 'C30 H26 O2'
_chemical_formula_weight 418.53
_space_group_IT_number 2
_symmetry_cell_setting triclinic
_symmetry_Int_Tables_number 2
_symmetry_space_group_name_Hall '-P 1'
_symmetry_space_group_name_H-M 'P -1'
_cell_angle_alpha 90.212(8)
_cell_angle_beta 99.919(4)
_cell_angle_gamma 83.632(2)
_cell_formula_units_Z 2
_cell_length_a 10.2179(2)
_cell_length_b 11.0564(7)
_cell_length_c 10.151(1)
_cell_measurement_temperature 296.2
_cell_volume 1122.5(1)
_exptl_crystal_density_diffrn 1.238
_cod_database_code 4021013

loop_
_symmetry_equiv_pos_as_xyz
x,y,z
-x,-y,-z

loop_
_atom_site_label
_atom_site_type_symbol
_atom_site_fract_x
_atom_site_fract_y
_atom_site_fract_z
_atom_site_U_iso_or_equiv
_atom_site_adp_type
_atom_site_occupancy
_atom_site_calc_flag
_atom_site_refinement_flags
_atom_site_disorder_assembly
_atom_site_disorder_group
O(1) O -0.5683(5) -0.5740(4) -0.3137(4) 0.076(1) Uani 1.00 d . . .
O(2) O -1.0277(5) -0.3231(3) -0.5586(4) 0.079(2) Uani 1.00 d . . .
C(1) C -0.6568(6) -0.4949(5) -0.3009(5) 0.052(2) Uani 1.00 d . . .
C(2) C -0.7102(6) -0.4643(4) -0.1728(5) 0.043(2) Uani 1.00 d . . .
C(3) C -0.8433(5) -0.3786(4) -0.2178(4) 0.039(1) Uani 1.00 d . . .
C(4) C -0.8183(5) -0.2389(4) -0.2015(5) 0.041(2) Uani 1.00 d . . .
C(5) C -0.9395(6) -0.1583(5) -0.2719(5) 0.051(2) Uani 1.00 d . . .
C(6) C -1.0122(6) -0.1850(4) -0.3850(5) 0.052(2) Uani 1.00 d . . .
C(7) C -0.9774(5) -0.3033(5) -0.4450(5) 0.051(2) Uani 1.00 d . . .
C(8) C -0.8752(5) -0.3977(5) -0.3678(5) 0.044(2) Uani 1.00 d . . .
C(9) C -0.7360(5) -0.4071(4) -0.4100(5) 0.045(2) Uani 1.00 d . . .
C(10) C -0.6732(5) -0.2857(4) -0.3821(5) 0.046(2) Uani 1.00 d . . .
C(11) C -0.5755(6) -0.2562(5) -0.4530(6) 0.055(2) Uani 1.00 d . . .
C(12) C -0.5165(7) -0.1471(6) -0.4263(7) 0.062(2) Uani 1.00 d . . .
C(13) C -0.5504(7) -0.0726(6) -0.3279(7) 0.069(2) Uani 1.00 d . . .
C(14) C -0.6457(7) -0.1021(5) -0.2551(6) 0.058(2) Uani 1.00 d . . .
C(15) C -0.7053(5) -0.2124(4) -0.2783(5) 0.043(2) Uani 1.00 d . . .
C(16) C -0.7870(6) -0.2069(4) -0.0541(5) 0.049(2) Uani 1.00 d . . .
C(17) C -0.8936(7) -0.1730(5) 0.0120(6) 0.061(2) Uani 1.00 d . . .
C(18) C -0.8711(8) -0.1531(6) 0.1473(6) 0.073(2) Uani 1.00 d . . .
C(19) C -0.7430(9) -0.1663(6) 0.2158(6) 0.077(3) Uani 1.00 d . . .
C(20) C -0.6361(8) -0.1990(5) 0.1529(6) 0.066(2) Uani 1.00 d . . .
C(21) C -0.6576(8) -0.2177(5) 0.0187(6) 0.054(2) Uani 1.00 d . . .
C(22) C -0.7143(5) -0.5774(4) -0.0876(5) 0.044(2) Uani 1.00 d . . .
C(23) C -0.6713(6) -0.5729(5) 0.0484(6) 0.055(2) Uani 1.00 d . . .
C(24) C -0.6713(7) -0.6748(7) 0.1298(7) 0.074(2) Uani 1.00 d . . .
C(25) C -0.7144(7) -0.7816(7) 0.0766(8) 0.072(2) Uani 1.00 d . . .
C(26) C -0.7561(7) -0.7893(5) -0.0571(8) 0.069(2) Uani 1.00 d . . .
C(27) C -0.7560(6) -0.6858(5) -0.1413(6) 0.058(2) Uani 1.00 d . . .
C(28) C -0.9583(6) -0.4128(6) -0.1530(7) 0.053(2) Uani 1.00 d . . .
C(29) C -1.1292(10) -0.0999(9) -0.4571(9) 0.079(3) Uani 1.00 d . . .
C(30) C -0.7326(9) -0.4568(6) -0.5476(6) 0.063(2) Uani 1.00 d . . .
H(1) H -0.647(5) -0.417(4) -0.121(4) 0.04(1) Uiso 1.00 calc . . .
H(2) H -0.953(5) -0.075(4) -0.234(4) 0.05(1) Uiso 1.00 calc . . .
H(3) H -0.902(4) -0.472(4) -0.387(4) 0.03(1) Uiso 1.00 calc . . .
H(4) H -0.671(5) -0.058(4) -0.191(5) 0.04(1) Uiso 1.00 calc . . .
H(5) H -0.501(9) 0.005(7) -0.286(7) 0.14(3) Uiso 1.00 calc . . .
H(6) H -0.438(6) -0.134(5) -0.471(5) 0.07(2) Uiso 1.00 calc . . .
H(7) H -0.542(5) -0.308(4) -0.512(5) 0.06(2) Uiso 1.00 calc . . .
H(8) H -0.999(6) -0.156(5) -0.030(5) 0.08(2) Uiso 1.00 calc . . .
H(9) H -0.944(6) -0.126(4) 0.205(6) 0.07(2) Uiso 1.00 calc . . .
H(10) H -0.718(6) -0.141(4) 0.300(6) 0.07(2) Uiso 1.00 calc . . .
H(11) H -0.528(7) -0.215(5) 0.208(6) 0.08(2) Uiso 1.00 calc . . .
H(12) H -0.590(6) -0.237(5) -0.020(5) 0.06(2) Uiso 1.00 calc . . .
H(13) H -0.654(6) -0.491(5) 0.096(6) 0.09(2) Uiso 1.00 calc . . .
H(14) H -0.636(7) -0.659(6) 0.235(7) 0.11(2) Uiso 1.00 calc . . .
H(15) H -0.706(9) -0.862(7) 0.137(8) 0.15(3) Uiso 1.00 calc . . .
H(16) H -0.786(9) -0.859(7) -0.122(8) 0.15(3) Uiso 1.00 calc . . .
H(17) H -0.807(6) -0.692(4) -0.230(5) 0.07(2) Uiso 1.00 calc . . .
H(18) H -0.942(5) -0.415(4) -0.063(5) 0.04(1) Uiso 1.00 calc . . .
H(19) H -0.968(6) -0.519(6) -0.171(6) 0.10(2) Uiso 1.00 calc . . .
H(20) H -1.041(5) -0.353(4) -0.177(4) 0.05(1) Uiso 1.00 calc . . .
H(21) H -1.127(7) -0.014(6) -0.432(7) 0.10(3) Uiso 1.00 calc . . .
H(22) H -1.14(1) -0.088(8) -0.540(10) 0.15(4) Uiso 1.00 calc . . .
H(23) H -1.20(1) -0.134(9) -0.47(1) 0.18(5) Uiso 1.00 calc . . .
H(24) H -0.646(5) -0.467(4) -0.563(5) 0.04(2) Uiso 1.00 calc . . .
H(25) H -0.761(4) -0.538(4) -0.563(4) 0.04(1) Uiso 1.00 calc . . .
H(26) H -0.781(6) -0.390(5) -0.619(6) 0.09(2) Uiso 1.00 calc . . .

loop_
_atom_site_aniso_label
_atom_site_aniso_U_11
_atom_site_aniso_U_22
_atom_site_aniso_U_33
_atom_site_aniso_U_12
_atom_site_aniso_U_13
_atom_site_aniso_U_23
O(1) 0.085(3) 0.074(3) 0.072(3) 0.027(3) 0.044(2) 0.017(2)
O(2) 0.095(4) 0.071(3) 0.060(3) -0.015(2) -0.020(2) 0.003(2)
C(1) 0.057(4) 0.057(3) 0.046(3) -0.005(3) 0.024(3) 0.005(3)
C(2) 0.048(4) 0.041(3) 0.040(3) -0.004(3) 0.011(3) 0.008(2)
C(3) 0.035(3) 0.046(3) 0.037(3) -0.001(2) 0.013(2) 0.003(2)
C(4) 0.044(3) 0.036(3) 0.043(3) 0.001(2) 0.007(2) -0.002(2)
C(5) 0.063(4) 0.044(3) 0.045(3) -0.001(3) 0.012(3) -0.001(3)
C(6) 0.054(4) 0.049(3) 0.050(3) 0.002(3) 0.003(3) 0.007(3)
C(7) 0.039(3) 0.061(4) 0.051(3) -0.015(3) 0.001(3) 0.012(3)
C(8) 0.050(4) 0.037(3) 0.046(3) -0.009(3) 0.010(3) 0.000(2)
C(9) 0.045(3) 0.055(3) 0.037(3) -0.001(3) 0.016(2) 0.007(2)
C(10) 0.041(3) 0.047(3) 0.051(3) -0.005(3) 0.006(3) 0.014(3)
C(11) 0.064(4) 0.051(3) 0.052(4) -0.010(3) 0.017(3) 0.007(3)
C(12) 0.058(5) 0.069(4) 0.060(4) -0.016(3) 0.007(3) 0.028(3)
C(13) 0.074(5) 0.071(4) 0.063(4) -0.032(4) -0.001(4) 0.015(4)
C(14) 0.062(5) 0.054(4) 0.057(4) -0.010(3) 0.005(3) -0.003(3)
C(15) 0.042(4) 0.039(3) 0.047(3) -0.005(2) 0.006(3) 0.005(2)
C(16) 0.052(4) 0.048(3) 0.043(3) 0.003(3) 0.005(3) 0.002(2)
C(17) 0.063(5) 0.071(4) 0.048(4) 0.009(3) 0.014(3) -0.005(3)
C(18) 0.085(6) 0.090(5) 0.039(4) 0.015(4) 0.015(4) -0.002(3)
C(19) 0.122(7) 0.075(4) 0.026(4) 0.001(4) -0.003(4) -0.002(3)
C(20) 0.094(6) 0.051(3) 0.049(4) -0.004(3) 0.003(4) -0.007(3)
C(21) 0.065(5) 0.049(3) 0.047(4) -0.001(3) 0.011(3) -0.002(3)
C(22) 0.041(3) 0.050(3) 0.041(3) 0.000(2) 0.010(2) 0.008(2)
C(23) 0.046(4) 0.070(4) 0.049(4) 0.000(3) 0.010(3) 0.016(3)
C(24) 0.063(5) 0.097(5) 0.062(4) 0.003(4) 0.018(3) 0.033(4)
C(25) 0.066(5) 0.072(5) 0.082(5) 0.001(4) 0.030(4) 0.031(4)
C(26) 0.065(5) 0.053(4) 0.094(6) -0.010(3) 0.022(4) 0.004(4)
C(27) 0.063(4) 0.046(3) 0.061(4) -0.006(3) 0.005(3) 0.003(3)
C(28) 0.043(4) 0.065(4) 0.054(4) 0.001(3) 0.023(3) 0.010(3)
C(29) 0.074(6) 0.082(6) 0.069(6) 0.016(5) -0.005(4) 0.010(4)
C(30) 0.081(6) 0.063(4) 0.056(4) -0.020(4) 0.034(4) -0.010(3)

loop_
_geom_bond_atom_site_label_1
_geom_bond_atom_site_label_2
_geom_bond_distance
_geom_bond_site_symmetry_1
_geom_bond_site_symmetry_2
_geom_bond_publ_flag
O(1) C(1) 1.209(6) . . yes
O(2) C(7) 1.209(6) . . yes
C(1) C(2) 1.517(7) . . yes
C(1) C(9) 1.533(7) . . yes
C(2) C(3) 1.569(7) . . yes
C(2) C(22) 1.532(7) . . yes
C(3) C(4) 1.596(6) . . yes
C(3) C(8) 1.521(6) . . yes
C(3) C(28) 1.523(8) . . yes
C(4) C(5) 1.514(7) . . yes
C(4) C(15) 1.553(7) . . yes
C(4) C(16) 1.524(7) . . yes
C(5) C(6) 1.307(7) . . yes
C(6) C(7) 1.475(7) . . yes
C(6) C(29) 1.518(8) . . yes
C(7) C(8) 1.509(7) . . yes
C(8) C(9) 1.547(7) . . yes
C(9) C(10) 1.555(7) . . yes
C(9) C(30) 1.503(7) . . yes
C(10) C(11) 1.393(8) . . yes
C(10) C(15) 1.389(7) . . yes
C(11) C(12) 1.412(8) . . yes
C(12) C(13) 1.358(9) . . yes
C(13) C(14) 1.387(9) . . yes
C(14) C(15) 1.423(7) . . yes
C(16) C(17) 1.392(8) . . yes
C(16) C(21) 1.392(8) . . yes
C(17) C(18) 1.373(8) . . yes
C(18) C(19) 1.365(9) . . yes
C(19) C(20) 1.372(10) . . yes
C(20) C(21) 1.360(8) . . yes
C(22) C(23) 1.377(7) . . yes
C(22) C(27) 1.394(7) . . yes
C(23) C(24) 1.400(8) . . yes
C(24) C(25) 1.382(9) . . yes
C(25) C(26) 1.356(9) . . yes
C(26) C(27) 1.430(8) . . yes
